data_1526195
loop_
_publ_author_name
'Orishchin, S.V.'
'Bauer, J.'
'Deputier, S.'
'le Senechal, C.'
'Guerin, R.'
'Aksel'rud, L.G.'

_publ_section_title
;
 New ternary phases in the Mo - Ni - P system: synthesis and crystal
 structures
;
_journal_name_full 'Journal of Solid State Chemistry'
_journal_page_first 156
_journal_page_last 166
_journal_volume 160
_journal_year 2001
_chemical_formula_sum 'Mo2.675 Ni0.325 P'
_space_group_IT_number 82
_symmetry_space_group_name_Hall 'I -4'
_symmetry_space_group_name_H-M 'I -4'
_cell_angle_alpha 90
_cell_angle_beta 90
_cell_angle_gamma 90
_cell_formula_units_Z 8
_cell_length_a 9.733
_cell_length_b 9.733
_cell_length_c 4.7805
_cell_volume 452.863
_citation_journal_id_ASTM JSSCBI
_cod_data_source_file Orishchin_JSSCBI_2001_1606.cif
_cod_data_source_block Mo2.675Ni0.325P1
_cod_original_cell_volume 452.8629
_cod_original_formula_sum 'Mo2.675 Ni0.325 P1'
_cod_database_code 1526195

loop_
_symmetry_equiv_pos_as_xyz
x,y,z
y,-x,-z
-x,-y,z
-y,x,-z
x+1/2,y+1/2,z+1/2
y+1/2,-x+1/2,-z+1/2
-x+1/2,-y+1/2,z+1/2
-y+1/2,x+1/2,-z+1/2

loop_
_atom_site_label
_atom_site_type_symbol
_atom_site_fract_x
_atom_site_fract_y
_atom_site_fract_z
_atom_site_occupancy
_atom_site_U_iso_or_equiv
Ni1 Ni 0.30351 0.79132 0.9855 0.325 0.0
Mo2 Mo 0.40982 0.90388 0.4833 1 0.0
Mo3 Mo 0.30351 0.79132 0.9855 0.675 0.0
P1 P 0.2099 0.9894 0.7473 1 0.0
Mo1 Mo 0.14527 0.99354 0.2478 1 0.0
